data_4124563
loop_
_publ_author_name
'Sawano, Takahiro'
'Thacker, Nathan C.'
'Lin, Zekai'
'McIsaac, Alexandra R.'
'Lin, Wenbin'

_publ_section_title
;
 Robust, Chiral, and Porous BINAP-Based Metal-Organic Frameworks for
 Highly Enantioselective Cyclization Reactions.
;
_journal_issue 38
_journal_name_full 'Journal of the American Chemical Society'
_journal_page_first 12241
_journal_page_last 12248
_journal_paper_doi 10.1021/jacs.5b09225
_journal_volume 137
_journal_year 2015
_chemical_formula_sum 'C180 H100 O32 Zr6'
_chemical_formula_weight 3321.92
_chemical_name_systematic
; 
 ? 
;
_space_group_IT_number 225
_symmetry_cell_setting cubic
_symmetry_space_group_name_Hall '-F 4 2 3'
_symmetry_space_group_name_H-M 'F m -3 m'
_atom_sites_solution_hydrogens none
_atom_sites_solution_primary direct
_atom_sites_solution_secondary difmap
_audit_creation_method SHELXL-97
_cell_angle_alpha 90.00
_cell_angle_beta 90.00
_cell_angle_gamma 90.00
_cell_formula_units_Z 4
_cell_length_a 46.098(8)
_cell_length_b 46.098(8)
_cell_length_c 46.098(8)
_cell_measurement_temperature 296(2)
_cell_volume 97959(3)
_computing_structure_refinement 'SHELXL-97 (Sheldrick, 2008)'
_computing_structure_solution 'SHELXS-97 (Sheldrick, 2008)'
_diffrn_ambient_temperature 296(2)
_diffrn_measured_fraction_theta_full 0.970
_diffrn_measured_fraction_theta_max 0.970
_diffrn_radiation_monochromator graphite
_diffrn_radiation_source 'fine-focus sealed tube'
_diffrn_radiation_wavelength 0.41328
_diffrn_reflns_av_R_equivalents 0.2359
_diffrn_reflns_av_sigmaI/netI 0.0916
_diffrn_reflns_limit_h_max 54
_diffrn_reflns_limit_h_min -43
_diffrn_reflns_limit_k_max 30
_diffrn_reflns_limit_k_min -52
_diffrn_reflns_limit_l_max 53
_diffrn_reflns_limit_l_min -34
_diffrn_reflns_number 109874
_diffrn_reflns_theta_full 14.18
_diffrn_reflns_theta_max 14.18
_diffrn_reflns_theta_min 0.73
_exptl_absorpt_coefficient_mu 0.091
_exptl_absorpt_correction_T_max 0.6242
_exptl_absorpt_correction_T_min 0.4791
_exptl_absorpt_correction_type multi-scan
_exptl_absorpt_process_details sadabs
_exptl_crystal_density_diffrn 0.225
_exptl_crystal_density_method 'not measured'
_exptl_crystal_F_000 6704
_refine_diff_density_max 1.208
_refine_diff_density_min -2.731
_refine_diff_density_rms 0.109
_refine_ls_extinction_method none
_refine_ls_goodness_of_fit_ref 2.227
_refine_ls_hydrogen_treatment none
_refine_ls_matrix_type full
_refine_ls_number_parameters 34
_refine_ls_number_reflns 4036
_refine_ls_number_restraints 34
_refine_ls_restrained_S_all 2.231
_refine_ls_R_factor_all 0.1614
_refine_ls_R_factor_gt 0.1359
_refine_ls_shift/su_max 0.000
_refine_ls_shift/su_mean 0.000
_refine_ls_structure_factor_coef Fsqd
_refine_ls_weighting_details 'calc w=1/[\s^2^(Fo^2^)+(0.1000P)^2^+0.0000P] where P=(Fo^2^+2Fc^2^)/3'
_refine_ls_weighting_scheme calc
_refine_ls_wR_factor_gt 0.3705
_refine_ls_wR_factor_ref 0.3786
_reflns_number_gt 2618
_reflns_number_total 4036
_reflns_threshold_expression >2sigma(I)
_cod_data_source_file ja5b09225_si_002.cif
_cod_data_source_block takahirort_0m
_cod_depositor_comments
;
The following automatic conversions were performed:

'_exptl_absorpt_correction_type' value 'multiscan' changed to
'multi-scan' according to
/usr/data/users/saulius/crontab/automatic-downloads/current/ACS/lib/dictionaries/cif_core.dic
dictionary named 'cif_core.dic' version 2.4.2 from 2011-04-26.

Automatic conversion script
Id: cif_fix_values 3271 2015-04-21 07:52:19Z andrius 
;
_cod_original_cell_volume 97958(29)
_cod_database_code 4124563

loop_
_symmetry_equiv_pos_as_xyz
'x, y, z'
'-x, -y, z'
'-x, y, -z'
'x, -y, -z'
'z, x, y'
'z, -x, -y'
'-z, -x, y'
'-z, x, -y'
'y, z, x'
'-y, z, -x'
'y, -z, -x'
'-y, -z, x'
'y, x, -z'
'-y, -x, -z'
'y, -x, z'
'-y, x, z'
'x, z, -y'
'-x, z, y'
'-x, -z, -y'
'x, -z, y'
'z, y, -x'
'z, -y, x'
'-z, y, x'
'-z, -y, -x'
'x, y+1/2, z+1/2'
'-x, -y+1/2, z+1/2'
'-x, y+1/2, -z+1/2'
'x, -y+1/2, -z+1/2'
'z, x+1/2, y+1/2'
'z, -x+1/2, -y+1/2'
'-z, -x+1/2, y+1/2'
'-z, x+1/2, -y+1/2'
'y, z+1/2, x+1/2'
'-y, z+1/2, -x+1/2'
'y, -z+1/2, -x+1/2'
'-y, -z+1/2, x+1/2'
'y, x+1/2, -z+1/2'
'-y, -x+1/2, -z+1/2'
'y, -x+1/2, z+1/2'
'-y, x+1/2, z+1/2'
'x, z+1/2, -y+1/2'
'-x, z+1/2, y+1/2'
'-x, -z+1/2, -y+1/2'
'x, -z+1/2, y+1/2'
'z, y+1/2, -x+1/2'
'z, -y+1/2, x+1/2'
'-z, y+1/2, x+1/2'
'-z, -y+1/2, -x+1/2'
'x+1/2, y, z+1/2'
'-x+1/2, -y, z+1/2'
'-x+1/2, y, -z+1/2'
'x+1/2, -y, -z+1/2'
'z+1/2, x, y+1/2'
'z+1/2, -x, -y+1/2'
'-z+1/2, -x, y+1/2'
'-z+1/2, x, -y+1/2'
'y+1/2, z, x+1/2'
'-y+1/2, z, -x+1/2'
'y+1/2, -z, -x+1/2'
'-y+1/2, -z, x+1/2'
'y+1/2, x, -z+1/2'
'-y+1/2, -x, -z+1/2'
'y+1/2, -x, z+1/2'
'-y+1/2, x, z+1/2'
'x+1/2, z, -y+1/2'
'-x+1/2, z, y+1/2'
'-x+1/2, -z, -y+1/2'
'x+1/2, -z, y+1/2'
'z+1/2, y, -x+1/2'
'z+1/2, -y, x+1/2'
'-z+1/2, y, x+1/2'
'-z+1/2, -y, -x+1/2'
'x+1/2, y+1/2, z'
'-x+1/2, -y+1/2, z'
'-x+1/2, y+1/2, -z'
'x+1/2, -y+1/2, -z'
'z+1/2, x+1/2, y'
'z+1/2, -x+1/2, -y'
'-z+1/2, -x+1/2, y'
'-z+1/2, x+1/2, -y'
'y+1/2, z+1/2, x'
'-y+1/2, z+1/2, -x'
'y+1/2, -z+1/2, -x'
'-y+1/2, -z+1/2, x'
'y+1/2, x+1/2, -z'
'-y+1/2, -x+1/2, -z'
'y+1/2, -x+1/2, z'
'-y+1/2, x+1/2, z'
'x+1/2, z+1/2, -y'
'-x+1/2, z+1/2, y'
'-x+1/2, -z+1/2, -y'
'x+1/2, -z+1/2, y'
'z+1/2, y+1/2, -x'
'z+1/2, -y+1/2, x'
'-z+1/2, y+1/2, x'
'-z+1/2, -y+1/2, -x'
'-x, -y, -z'
'x, y, -z'
'x, -y, z'
'-x, y, z'
'-z, -x, -y'
'-z, x, y'
'z, x, -y'
'z, -x, y'
'-y, -z, -x'
'y, -z, x'
'-y, z, x'
'y, z, -x'
'-y, -x, z'
'y, x, z'
'-y, x, -z'
'y, -x, -z'
'-x, -z, y'
'x, -z, -y'
'x, z, y'
'-x, z, -y'
'-z, -y, x'
'-z, y, -x'
'z, -y, -x'
'z, y, x'
'-x, -y+1/2, -z+1/2'
'x, y+1/2, -z+1/2'
'x, -y+1/2, z+1/2'
'-x, y+1/2, z+1/2'
'-z, -x+1/2, -y+1/2'
'-z, x+1/2, y+1/2'
'z, x+1/2, -y+1/2'
'z, -x+1/2, y+1/2'
'-y, -z+1/2, -x+1/2'
'y, -z+1/2, x+1/2'
'-y, z+1/2, x+1/2'
'y, z+1/2, -x+1/2'
'-y, -x+1/2, z+1/2'
'y, x+1/2, z+1/2'
'-y, x+1/2, -z+1/2'
'y, -x+1/2, -z+1/2'
'-x, -z+1/2, y+1/2'
'x, -z+1/2, -y+1/2'
'x, z+1/2, y+1/2'
'-x, z+1/2, -y+1/2'
'-z, -y+1/2, x+1/2'
'-z, y+1/2, -x+1/2'
'z, -y+1/2, -x+1/2'
'z, y+1/2, x+1/2'
'-x+1/2, -y, -z+1/2'
'x+1/2, y, -z+1/2'
'x+1/2, -y, z+1/2'
'-x+1/2, y, z+1/2'
'-z+1/2, -x, -y+1/2'
'-z+1/2, x, y+1/2'
'z+1/2, x, -y+1/2'
'z+1/2, -x, y+1/2'
'-y+1/2, -z, -x+1/2'
'y+1/2, -z, x+1/2'
'-y+1/2, z, x+1/2'
'y+1/2, z, -x+1/2'
'-y+1/2, -x, z+1/2'
'y+1/2, x, z+1/2'
'-y+1/2, x, -z+1/2'
'y+1/2, -x, -z+1/2'
'-x+1/2, -z, y+1/2'
'x+1/2, -z, -y+1/2'
'x+1/2, z, y+1/2'
'-x+1/2, z, -y+1/2'
'-z+1/2, -y, x+1/2'
'-z+1/2, y, -x+1/2'
'z+1/2, -y, -x+1/2'
'z+1/2, y, x+1/2'
'-x+1/2, -y+1/2, -z'
'x+1/2, y+1/2, -z'
'x+1/2, -y+1/2, z'
'-x+1/2, y+1/2, z'
'-z+1/2, -x+1/2, -y'
'-z+1/2, x+1/2, y'
'z+1/2, x+1/2, -y'
'z+1/2, -x+1/2, y'
'-y+1/2, -z+1/2, -x'
'y+1/2, -z+1/2, x'
'-y+1/2, z+1/2, x'
'y+1/2, z+1/2, -x'
'-y+1/2, -x+1/2, z'
'y+1/2, x+1/2, z'
'-y+1/2, x+1/2, -z'
'y+1/2, -x+1/2, -z'
'-x+1/2, -z+1/2, y'
'x+1/2, -z+1/2, -y'
'x+1/2, z+1/2, y'
'-x+1/2, z+1/2, -y'
'-z+1/2, -y+1/2, x'
'-z+1/2, y+1/2, -x'
'z+1/2, -y+1/2, -x'
'z+1/2, y+1/2, x'

loop_
_atom_site_label
_atom_site_type_symbol
_atom_site_fract_x
_atom_site_fract_y
_atom_site_fract_z
_atom_site_U_iso_or_equiv
_atom_site_adp_type
_atom_site_occupancy
_atom_site_symmetry_multiplicity
_atom_site_calc_flag
_atom_site_refinement_flags
Zr1 Zr 0.0000 1.0000 0.05377(2) 0.0387(5) Uani 1 8 d SU
O1 O 0.02627(14) 1.02627(14) 0.02627(14) 0.072(3) Uani 1 6 d SU
O2 O 0.0000 0.95860(15) 0.07820(13) 0.094(2) Uani 1 2 d SU
C1 C 0.0000 0.9326(4) 0.0674(4) 0.127(6) Uiso 1 4 d SU
C2 C 0.0000 0.9109(3) 0.0891(3) 0.175(9) Uiso 1 4 d SDU
C3 C 0.0000 0.9204(4) 0.1184(4) 0.286(11) Uiso 1 2 d SDU
C5 C 0.0000 0.8687(4) 0.1313(4) 0.47(3) Uiso 1 4 d SDU
C4 C 0.0000 0.8983(5) 0.1396(4) 0.444(18) Uiso 1 2 d SDU
C17 C 0.0000 0.7631(5) 0.2369(5) 0.532 Uiso 1 4 d SDU
C16 C 0.0000 0.8140(5) 0.2237(6) 0.532 Uiso 1 2 d SDU
C15 C 0.0000 0.7925(5) 0.2452(5) 0.532 Uiso 1 2 d SDU
C14 C 0.0000 0.8209(9) 0.1645(11) 0.532 Uiso 0.50 2 d SPDU
C18 C 0.0000 0.8058(5) 0.1942(5) 0.532 Uiso 1 4 d SDU
C13 C 0.0000 0.8451(5) 0.1549(5) 0.532 Uiso 1 4 d SDU

loop_
_atom_site_aniso_label
_atom_site_aniso_U_11
_atom_site_aniso_U_22
_atom_site_aniso_U_33
_atom_site_aniso_U_23
_atom_site_aniso_U_13
_atom_site_aniso_U_12
Zr1 0.0464(6) 0.0464(6) 0.0232(7) 0.000 0.000 0.000
O1 0.072(3) 0.072(3) 0.072(3) 0.032(4) 0.032(4) 0.032(4)
O2 0.154(7) 0.084(4) 0.044(4) 0.034(3) 0.000 0.000

loop_
_atom_type_symbol
_atom_type_description
_atom_type_scat_dispersion_real
_atom_type_scat_dispersion_imag
_atom_type_scat_source
C C 0.0000 0.0000 'International Tables Vol C Tables 4.2.6.8 and 6.1.1.4'
H H 0.0000 0.0000 'International Tables Vol C Tables 4.2.6.8 and 6.1.1.4'
O O 0.0020 0.0020 'International Tables Vol C Tables 4.2.6.8 and 6.1.1.4'
Zr Zr 0.1620 1.5730 'International Tables Vol C Tables 4.2.6.8 and 6.1.1.4'

loop_
_geom_angle_atom_site_label_1
_geom_angle_atom_site_label_2
_geom_angle_atom_site_label_3
_geom_angle
_geom_angle_site_symmetry_1
_geom_angle_site_symmetry_3
O1 Zr1 O1 107.0(6) . 2_575
O1 Zr1 O1 69.3(3) . 100
O1 Zr1 O1 69.3(3) 2_575 100
O1 Zr1 O1 69.3(3) . 99_575
O1 Zr1 O1 69.3(3) 2_575 99_575
O1 Zr1 O1 107.0(6) 100 99_575
O1 Zr1 O2 142.36(7) . .
O1 Zr1 O2 79.2(3) 2_575 .
O1 Zr1 O2 142.36(7) 100 .
O1 Zr1 O2 79.2(3) 99_575 .
O1 Zr1 O2 79.2(3) . 109_665
O1 Zr1 O2 142.36(7) 2_575 109_665
O1 Zr1 O2 142.36(7) 100 109_665
O1 Zr1 O2 79.2(3) 99_575 109_665
O2 Zr1 O2 75.03(16) . 109_665
O1 Zr1 O2 79.2(3) . 2_575
O1 Zr1 O2 142.36(7) 2_575 2_575
O1 Zr1 O2 79.2(3) 100 2_575
O1 Zr1 O2 142.36(7) 99_575 2_575
O2 Zr1 O2 118.9(4) . 2_575
O2 Zr1 O2 75.03(16) 109_665 2_575
O1 Zr1 O2 142.36(7) . 110_465
O1 Zr1 O2 79.2(3) 2_575 110_465
O1 Zr1 O2 79.2(3) 100 110_465
O1 Zr1 O2 142.36(7) 99_575 110_465
O2 Zr1 O2 75.03(16) . 110_465
O2 Zr1 O2 118.9(4) 109_665 110_465
O2 Zr1 O2 75.03(16) 2_575 110_465
O1 Zr1 Zr1 88.9(2) . 101_566
O1 Zr1 Zr1 34.66(14) 2_575 101_566
O1 Zr1 Zr1 34.66(14) 100 101_566
O1 Zr1 Zr1 88.9(2) 99_575 101_566
O2 Zr1 Zr1 111.06(12) . 101_566
O2 Zr1 Zr1 165.54(18) 109_665 101_566
O2 Zr1 Zr1 111.06(12) 2_575 101_566
O2 Zr1 Zr1 75.55(18) 110_465 101_566
O1 Zr1 Zr1 88.9(2) . 105_665
O1 Zr1 Zr1 34.66(14) 2_575 105_665
O1 Zr1 Zr1 88.9(2) 100 105_665
O1 Zr1 Zr1 34.66(14) 99_575 105_665
O2 Zr1 Zr1 75.55(18) . 105_665
O2 Zr1 Zr1 111.06(12) 109_665 105_665
O2 Zr1 Zr1 165.54(18) 2_575 105_665
O2 Zr1 Zr1 111.06(12) 110_465 105_665
Zr1 Zr1 Zr1 60.0 101_566 105_665
O1 Zr1 Zr1 34.65(14) . 9_465
O1 Zr1 Zr1 88.9(2) 2_575 9_465
O1 Zr1 Zr1 34.66(14) 100 9_465
O1 Zr1 Zr1 88.9(2) 99_575 9_465
O2 Zr1 Zr1 165.54(18) . 9_465
O2 Zr1 Zr1 111.06(12) 109_665 9_465
O2 Zr1 Zr1 75.55(18) 2_575 9_465
O2 Zr1 Zr1 111.06(12) 110_465 9_465
Zr1 Zr1 Zr1 60.0 101_566 9_465
Zr1 Zr1 Zr1 90.0 105_665 9_465
O1 Zr1 Zr1 34.65(14) . 5_564
O1 Zr1 Zr1 88.9(2) 2_575 5_564
O1 Zr1 Zr1 88.9(2) 100 5_564
O1 Zr1 Zr1 34.66(14) 99_575 5_564
O2 Zr1 Zr1 111.06(12) . 5_564
O2 Zr1 Zr1 75.55(18) 109_665 5_564
O2 Zr1 Zr1 111.06(12) 2_575 5_564
O2 Zr1 Zr1 165.54(18) 110_465 5_564
Zr1 Zr1 Zr1 90.0 101_566 5_564
Zr1 Zr1 Zr1 60.0 105_665 5_564
Zr1 Zr1 Zr1 60.0 9_465 5_564
Zr1 O1 Zr1 110.7(3) 9_465 5_564
Zr1 O1 Zr1 110.7(3) 9_465 .
Zr1 O1 Zr1 110.7(3) 5_564 .
C1 O2 Zr1 126.8(11) . .
O2 C1 O2 135(2) . 114_566
O2 C1 C2 112.4(10) . .
O2 C1 C2 112.4(10) 114_566 .
C3 C2 C3 125.6(16) 114_566 .
C3 C2 C1 117.2(8) 114_566 .
C3 C2 C1 117.2(8) . .
C2 C3 C4 116.0(14) . .
C4 C5 C4 121.5(17) 114_566 .
C4 C5 C13 119.3(8) 114_566 .
C4 C5 C13 119.3(8) . .
C5 C4 C3 120.4(15) . .
C15 C17 C15 121.4(17) . 114_566
C18 C16 C15 119.2(16) . .
C16 C15 C17 119.4(16) . .
C14 C14 C13 67(3) 114_566 .
C14 C14 C18 72(2) 114_566 .
C13 C14 C18 139(5) . .
C16 C18 C16 121.3(17) . 114_566
C16 C18 C14 101(2) . 114_566
C16 C18 C14 137(3) 114_566 114_566
C16 C18 C14 137(3) . .
C16 C18 C14 101(2) 114_566 .
C14 C18 C14 36(5) 114_566 .
C14 C13 C14 47(6) . 114_566
C14 C13 C5 157(3) . .
C14 C13 C5 157(3) 114_566 .

loop_
_geom_bond_atom_site_label_1
_geom_bond_atom_site_label_2
_geom_bond_distance
_geom_bond_site_symmetry_2
Zr1 O1 2.131(4) .
Zr1 O1 2.131(4) 2_575
Zr1 O1 2.131(4) 100
Zr1 O1 2.131(4) 99_575
Zr1 O2 2.216(6) .
Zr1 O2 2.216(6) 109_665
Zr1 O2 2.216(6) 2_575
Zr1 O2 2.216(6) 110_465
Zr1 Zr1 3.5053(16) 101_566
Zr1 Zr1 3.5053(16) 105_665
Zr1 Zr1 3.5053(16) 9_465
Zr1 Zr1 3.5053(16) 5_564
O1 Zr1 2.131(4) 9_465
O1 Zr1 2.131(4) 5_564
O2 C1 1.297(10) .
C1 O2 1.297(10) 114_566
C1 C2 1.41(2) .
C2 C3 1.421(15) 114_566
C2 C3 1.421(15) .
C3 C4 1.412(16) .
C5 C4 1.416(17) 114_566
C5 C4 1.416(18) .
C5 C13 1.540(19) .
C17 C15 1.408(18) .
C17 C15 1.409(18) 114_566
C16 C18 1.413(17) .
C16 C15 1.402(16) .
C14 C14 0.95(12) 114_566
C14 C13 1.199(10) .
C14 C18 1.537(19) .
C18 C16 1.413(17) 114_566
C18 C14 1.537(19) 114_566
C13 C14 1.199(10) 114_566
